data_2010168
loop_
_publ_author_name
'Lough, Alan J.'
'Manners, Ian'
'Rulkens, Ron'

_publ_contact_author
;
 Alan John Lough
 Department of Chemistry
 University of Toronto
 Toronto
 Ontario
 Canada, M5S 1A1
;
_publ_section_title
;
 A linear oligo(ferrocenylsilane)
;
_journal_issue 11
_journal_name_full 'Acta Crystallographica Section C'
_journal_page_first 1667
_journal_page_last 1669
_journal_paper_doi 10.1107/S010827019400658X
_journal_volume 50
_journal_year 1994
_chemical_formula_sum 'C34 H38 Fe3 Si2'
_chemical_formula_weight 670.37
_chemical_name_systematic
;
 Bis-([1,1']-ferrocenyldimethylsilyl)ferrocene
;
_space_group_IT_number 14
_symmetry_cell_setting monoclinic
_symmetry_space_group_name_Hall '-P 2ybc'
_symmetry_space_group_name_H-M 'P 1 21/c 1'
_audit_creation_method SHELXL
_cell_angle_alpha 90.00
_cell_angle_beta 115.030(10)
_cell_angle_gamma 90.00
_cell_formula_units_Z 2
_cell_length_a 10.0710(10)
_cell_length_b 14.9370(10)
_cell_length_c 11.1730(10)
_cell_measurement_reflns_used 25
_cell_measurement_temperature 293(2)
_cell_measurement_theta_max 18.2
_cell_measurement_theta_min 6.5
_cell_volume 1522.9(3)
_computing_cell_refinement 'Enraf-Nonius CAD4 Software'
_computing_data_collection 'Enraf-Nonius CAD4 Software (Enraf-Nonius, 1989)'
_computing_data_reduction 'XCAD4 Software (Siemens, 1993)'
_computing_molecular_graphics SHELXTL/PC
_computing_publication_material SHELXL93
_computing_structure_refinement 'SHELXL93 (Sheldrick, 1994)'
_computing_structure_solution 'SHELXTL/PC (Sheldrick, 1990)'
_diffrn_ambient_temperature 293(2)
_diffrn_measurement_device 'Enraf-Nonius CAD4'
_diffrn_measurement_method 'omega scan'
_diffrn_radiation_monochromator graphite
_diffrn_radiation_source 'fine-focus sealed tube'
_diffrn_radiation_type MoK\a
_diffrn_radiation_wavelength 0.71073
_diffrn_reflns_av_R_equivalents 0.0295
_diffrn_reflns_av_sigmaI/netI 0.0511
_diffrn_reflns_limit_h_max 0
_diffrn_reflns_limit_h_min -12
_diffrn_reflns_limit_k_max 19
_diffrn_reflns_limit_k_min 0
_diffrn_reflns_limit_l_max 14
_diffrn_reflns_limit_l_min -12
_diffrn_reflns_number 3492
_diffrn_reflns_theta_max 26.99
_diffrn_reflns_theta_min 2.23
_diffrn_standards_decay_% 'linear correction for 12'
_diffrn_standards_interval_time 120
_diffrn_standards_number 3
_exptl_absorpt_coefficient_mu 1.511
_exptl_absorpt_correction_T_max 0.9410
_exptl_absorpt_correction_T_min 0.7050
_exptl_absorpt_correction_type semi-empirical
_exptl_crystal_colour orange
_exptl_crystal_density_diffrn 1.462
_exptl_crystal_description block
_exptl_crystal_F_000 696
_exptl_crystal_size_max 0.3
_exptl_crystal_size_mid 0.2
_exptl_crystal_size_min 0.2
_refine_diff_density_max 0.363
_refine_diff_density_min -0.321
_refine_ls_extinction_method none
_refine_ls_goodness_of_fit_all 1.031
_refine_ls_goodness_of_fit_obs 1.084
_refine_ls_hydrogen_treatment 'H atoms refined as riding, C-H 0.96 \%A'
_refine_ls_matrix_type full
_refine_ls_number_parameters 197
_refine_ls_number_reflns 3304
_refine_ls_number_restraints 0
_refine_ls_restrained_S_all 1.062
_refine_ls_restrained_S_obs 1.084
_refine_ls_R_factor_all 0.0964
_refine_ls_R_factor_obs 0.0431
_refine_ls_shift/esd_max 0.008
_refine_ls_shift/esd_mean 0.001
_refine_ls_structure_factor_coef Fsqd
_refine_ls_weighting_scheme
; calc w = 1/[\s^2^(Fo^2^) + (0.0400P)^2^ + 1.6454P] where P=(Fo^2^
 +2F~c~^2^)/3
;
_refine_ls_wR_factor_all 0.1224
_refine_ls_wR_factor_obs 0.0990
_reflns_number_observed 2142
_reflns_number_total 3308
_reflns_observed_criterion >2sigma(I)
_cod_data_source_file fg1011.cif
_cod_data_source_block global
_cod_depositor_comments
;
The following automatic conversions were performed:
'_symmetry_cell_setting' value 'Monoclinic' changed to 'monoclinic'
according to '/home/saulius/struct/CIF-dictionaries/cif_core.dic'
dictionary named 'cif_core.dic' version 2.4.1 from
2010-06-29.

'_geom_bond_publ_flag' value 'YES' changed to 'yes' according
to '/home/saulius/struct/CIF-dictionaries/cif_core.dic' dictionary named
'cif_core.dic' version 2.4.1 from 2010-06-29 (24
times).

'_geom_bond_publ_flag' value 'NO' changed to 'no' according to
'/home/saulius/struct/CIF-dictionaries/cif_core.dic' dictionary named
'cif_core.dic' version 2.4.1 from 2010-06-29 (15 times).

Automatic conversion script
Id: cif_fix_enum 1527 2010-12-29 10:47:43Z saulius 

The following automatic conversions were performed:

'_symmetry_cell_setting' value 'Monoclinic' changed to 'monoclinic'
according to /home/saulius/struct/CIF-dictionaries/cif_core.dic
dictionary named 'cif_core.dic' version 2.4.1 from
2010-06-29.

'_geom_bond_publ_flag' value 'YES' changed to 'yes'
according to /home/saulius/struct/CIF-dictionaries/cif_core.dic
dictionary named 'cif_core.dic' version 2.4.1 from 2010-06-29 (24
times).

'_geom_bond_publ_flag' value 'NO' changed to 'no' according
to /home/saulius/struct/CIF-dictionaries/cif_core.dic dictionary
named 'cif_core.dic' version 2.4.1 from 2010-06-29 (15
times).

'_geom_angle_publ_flag' value 'NO' changed to 'no' according
to /home/saulius/struct/CIF-dictionaries/cif_core.dic dictionary
named 'cif_core.dic' version 2.4.1 from 2010-06-29 (133
times).

'_geom_angle_publ_flag' value 'YES' changed to 'yes'
according to /home/saulius/struct/CIF-dictionaries/cif_core.dic
dictionary named 'cif_core.dic' version 2.4.1 from 2010-06-29 (14
times).

'_geom_torsion_publ_flag' value 'NO' changed to 'no'
according to /home/saulius/struct/CIF-dictionaries/cif_core.dic
dictionary named 'cif_core.dic' version 2.4.1 from 2010-06-29 (5
times).

Automatic conversion script
Id: cif_fix_values 1715 2011-07-08 13:25:40Z adriana 
;
_cod_original_cell_volume 1522.9(2)
_cod_original_sg_symbol_H-M 'P 21/c'
_cod_database_code 2010168

loop_
_symmetry_equiv_pos_as_xyz
'x, y, z'
'-x, y+1/2, -z+1/2'
'-x, -y, -z'
'x, -y-1/2, z-1/2'

loop_
_atom_site_aniso_label
_atom_site_aniso_U_11
_atom_site_aniso_U_22
_atom_site_aniso_U_33
_atom_site_aniso_U_12
_atom_site_aniso_U_13
_atom_site_aniso_U_23
Fe1 0.0396(3) 0.0663(4) 0.0519(3) 0.0040(3) 0.0138(2) -0.0076(3)
Fe2 0.0413(4) 0.0487(5) 0.0519(4) -0.0110(3) -0.0075(3) 0.0054(4)
Si1 0.0477(6) 0.0588(7) 0.0534(6) -0.0164(5) -0.0065(5) 0.0090(5)
C1 0.036(2) 0.050(2) 0.051(2) -0.002(2) 0.008(2) -0.002(2)
C2 0.042(2) 0.067(3) 0.050(2) 0.007(2) 0.014(2) 0.001(2)
C3 0.052(2) 0.107(4) 0.042(2) 0.022(3) 0.007(2) -0.012(2)
C4 0.042(2) 0.083(3) 0.073(3) -0.004(2) -0.001(2) -0.034(3)
C5 0.046(2) 0.053(2) 0.081(3) -0.008(2) 0.012(2) -0.008(2)
C6 0.131(8) 0.34(2) 0.100(6) 0.081(11) 0.054(7) -0.067(9)
C7 0.101(6) 0.129(7) 0.219(11) -0.009(5) 0.069(8) -0.113(8)
C8 0.093(4) 0.091(4) 0.109(5) 0.039(4) 0.047(4) 0.002(4)
C9 0.039(3) 0.134(6) 0.157(7) 0.011(3) 0.034(4) -0.052(5)
C10 0.143(7) 0.176(8) 0.195(10) 0.076(7) 0.144(8) 0.072(8)
C11 0.032(2) 0.049(2) 0.039(2) -0.0022(15) 0.0016(14) -0.003(2)
C12 0.047(2) 0.116(4) 0.044(2) -0.019(3) 0.004(2) 0.008(2)
C13 0.083(4) 0.139(7) 0.086(4) -0.067(4) -0.035(3) 0.064(4)
C14 0.107(5) 0.052(3) 0.105(5) -0.014(4) -0.057(4) 0.010(3)
C15 0.049(2) 0.067(3) 0.068(3) 0.016(2) -0.007(2) -0.013(2)
C16 0.087(4) 0.058(4) 0.175(7) 0.020(3) -0.060(5) -0.025(4)
C17 0.116(6) 0.278(11) 0.059(4) -0.112(8) 0.002(3) 0.041(5)

loop_
_atom_site_label
_atom_site_fract_x
_atom_site_fract_y
_atom_site_fract_z
_atom_site_U_iso_or_equiv
_atom_site_thermal_displace_type
_atom_site_calc_flag
_atom_site_refinement_flags
_atom_site_occupancy
_atom_site_disorder_group
_atom_site_type_symbol
Fe1 0.86355(6) 0.89113(4) 0.13348(6) 0.0545(2) Uani d . 1 . Fe
Fe2 1.5000 1.0000 0.5000 0.0566(2) Uani d S 1 . Fe
Si1 1.23016(12) 0.83955(8) 0.34691(11) 0.0629(3) Uani d . 1 . Si
C1 1.0637(4) 0.8307(2) 0.1885(4) 0.0493(9) Uani d . 1 . C
C2 1.0306(4) 0.8863(3) 0.0760(4) 0.0546(10) Uani d . 1 . C
H2A 1.0878 0.9365 0.0716 0.062(12) Uiso d R 1 . H
C3 0.8968(5) 0.8568(4) -0.0274(4) 0.0715(13) Uani d . 1 . C
H3A 0.8490 0.8829 -0.1137 0.073(13) Uiso d R 1 . H
C4 0.8479(4) 0.7830(3) 0.0185(5) 0.0747(14) Uani d . 1 . C
H4A 0.7602 0.7496 -0.0308 0.096(16) Uiso d R 1 . H
C5 0.9482(4) 0.7661(3) 0.1504(5) 0.0648(12) Uani d . 1 . C
H5A 0.9401 0.7195 0.2061 0.072(14) Uiso d R 1 . H
C6 0.8616(13) 0.9594(12) 0.2881(10) 0.188(7) Uani d . 1 . C
H6A 0.9380 0.9588 0.3763 0.33(7) Uiso d R 1 . H
C7 0.8493(10) 1.0156(6) 0.1968(12) 0.149(4) Uani d . 1 . C
H7A 0.9174 1.0634 0.2085 0.28(6) Uiso d R 1 . H
C8 0.7270(8) 0.9981(5) 0.0837(7) 0.096(2) Uani d . 1 . C
H8A 0.6945 1.0318 0.0031 0.15(3) Uiso d R 1 . H
C9 0.6599(6) 0.9236(6) 0.1079(8) 0.113(2) Uani d . 1 . C
H9A 0.5704 0.8965 0.0468 0.13(2) Uiso d R 1 . H
C10 0.7464(12) 0.8997(7) 0.2423(12) 0.146(4) Uani d . 1 . C
H10A 0.7259 0.8522 0.2900 0.26(5) Uiso d R 1 . H
C11 1.3132(3) 0.9501(2) 0.3513(3) 0.0445(8) Uani d . 1 . C
C12 1.4196(5) 0.9704(4) 0.3038(4) 0.0744(14) Uani d . 1 . C
H12A 1.4614 0.9288 0.2639 0.11(2) Uiso d R 1 . H
C13 1.4554(7) 1.0610(5) 0.3250(6) 0.127(3) Uani d . 1 . C
H13A 1.5249 1.0925 0.3024 0.16(3) Uiso d R 1 . H
C14 1.3731(8) 1.0989(4) 0.3807(7) 0.123(3) Uani d . 1 . C
H14A 1.3748 1.1606 0.4053 0.13(2) Uiso d R 1 . H
C15 1.2852(5) 1.0329(3) 0.3990(4) 0.0720(13) Uani d . 1 . C
H15A 1.2173 1.0412 0.4377 0.090(17) Uiso d R 1 . H
C16 1.3637(7) 0.7520(4) 0.3495(9) 0.146(4) Uani d . 1 . C
H16A 1.4500 0.7562 0.4312 0.13(2) Uiso d R 1 . H
H16B 1.3205 0.6938 0.3425 0.16(3) Uiso d R 1 . H
H16C 1.3895 0.7611 0.2770 0.17(4) Uiso d R 1 . H
C17 1.1861(9) 0.8235(7) 0.4892(5) 0.163(4) Uani d . 1 . C
H17A 1.1171 0.8683 0.4875 0.14(3) Uiso d R 1 . H
H17B 1.1444 0.7652 0.4850 0.20(4) Uiso d R 1 . H
H17C 1.2740 0.8289 0.5694 0.16(3) Uiso d R 1 . H

loop_
_atom_type_symbol
_atom_type_description
_atom_type_scat_dispersion_real
_atom_type_scat_dispersion_imag
_atom_type_scat_source
C C 0.0033 0.0016 'International Tables Vol C Tables 4.2.6.8 and 6.1.1.4'
H H 0.0000 0.0000 'International Tables Vol C Tables 4.2.6.8 and 6.1.1.4'
Si Si 0.0817 0.0704 'International Tables Vol C Tables 4.2.6.8 and 6.1.1.4'
Fe Fe 0.3463 0.8444 'International Tables Vol C Tables 4.2.6.8 and 6.1.1.4'

loop_
_geom_angle_atom_site_label_1
_geom_angle_atom_site_label_2
_geom_angle_atom_site_label_3
_geom_angle_site_symmetry_1
_geom_angle_site_symmetry_3
_geom_angle
_geom_angle_publ_flag
C9 Fe1 C6 . . 67.6(4) no
C9 Fe1 C7 . . 66.8(3) no
C6 Fe1 C7 . . 37.2(4) no
C9 Fe1 C10 . . 41.4(3) no
C6 Fe1 C10 . . 39.9(4) no
C7 Fe1 C10 . . 65.5(4) no
C9 Fe1 C8 . . 40.2(3) no
C6 Fe1 C8 . . 65.4(4) no
C7 Fe1 C8 . . 39.5(3) no
C10 Fe1 C8 . . 67.4(3) no
C9 Fe1 C5 . . 126.8(3) no
C6 Fe1 C5 . . 122.9(5) no
C7 Fe1 C5 . . 155.0(4) no
C10 Fe1 C5 . . 109.3(3) no
C8 Fe1 C5 . . 164.0(3) no
C9 Fe1 C4 . . 107.5(2) no
C6 Fe1 C4 . . 157.0(6) no
C7 Fe1 C4 . . 163.5(4) no
C10 Fe1 C4 . . 121.4(4) no
C8 Fe1 C4 . . 126.3(2) no
C5 Fe1 C4 . . 40.8(2) no
C9 Fe1 C3 . . 118.5(3) no
C6 Fe1 C3 . . 162.5(6) no
C7 Fe1 C3 . . 127.4(4) no
C10 Fe1 C3 . . 154.8(4) no
C8 Fe1 C3 . . 107.7(2) no
C5 Fe1 C3 . . 68.2(2) no
C4 Fe1 C3 . . 40.1(2) no
C9 Fe1 C2 . . 153.2(3) no
C6 Fe1 C2 . . 126.6(4) no
C7 Fe1 C2 . . 109.5(3) no
C10 Fe1 C2 . . 163.5(4) no
C8 Fe1 C2 . . 119.7(2) no
C5 Fe1 C2 . . 68.1(2) no
C4 Fe1 C2 . . 68.0(2) no
C3 Fe1 C2 . . 41.0(2) no
C9 Fe1 C1 . . 164.7(3) no
C6 Fe1 C1 . . 109.3(3) no
C7 Fe1 C1 . . 120.5(3) no
C10 Fe1 C1 . . 126.6(3) no
C8 Fe1 C1 . . 153.6(3) no
C5 Fe1 C1 . . 41.04(14) no
C4 Fe1 C1 . . 69.0(2) no
C3 Fe1 C1 . . 69.2(2) no
C2 Fe1 C1 . . 40.71(15) no
C13 Fe2 C13 . 3_876 180.000(2) no
C13 Fe2 C15 . . 66.8(3) no
C13 Fe2 C15 3_876 . 113.2(3) no
C13 Fe2 C15 . 3_876 113.2(3) no
C13 Fe2 C15 3_876 3_876 66.8(3) no
C15 Fe2 C15 . 3_876 180.0 no
C13 Fe2 C14 . 3_876 141.1(3) no
C13 Fe2 C14 3_876 3_876 38.9(3) no
C15 Fe2 C14 . 3_876 139.9(2) no
C15 Fe2 C14 3_876 3_876 40.1(2) no
C13 Fe2 C14 . . 38.9(3) no
C13 Fe2 C14 3_876 . 141.1(3) no
C15 Fe2 C14 . . 40.1(2) no
C15 Fe2 C14 3_876 . 139.9(2) no
C14 Fe2 C14 3_876 . 180.000(2) no
C13 Fe2 C12 . . 40.1(3) no
C13 Fe2 C12 3_876 . 139.9(3) no
C15 Fe2 C12 . . 67.0(2) no
C15 Fe2 C12 3_876 . 113.0(2) no
C14 Fe2 C12 3_876 . 113.6(3) no
C14 Fe2 C12 . . 66.4(3) no
C13 Fe2 C12 . 3_876 139.9(3) no
C13 Fe2 C12 3_876 3_876 40.1(3) no
C15 Fe2 C12 . 3_876 113.0(2) no
C15 Fe2 C12 3_876 3_876 67.0(2) no
C14 Fe2 C12 3_876 3_876 66.4(3) no
C14 Fe2 C12 . 3_876 113.6(3) no
C12 Fe2 C12 . 3_876 180.0000(10) no
C13 Fe2 C11 . . 68.2(2) no
C13 Fe2 C11 3_876 . 111.8(2) no
C15 Fe2 C11 . . 40.7(2) no
C15 Fe2 C11 3_876 . 139.3(2) no
C14 Fe2 C11 3_876 . 111.9(2) no
C14 Fe2 C11 . . 68.1(2) no
C12 Fe2 C11 . . 40.5(2) no
C12 Fe2 C11 3_876 . 139.5(2) no
C13 Fe2 C11 . 3_876 111.8(2) no
C13 Fe2 C11 3_876 3_876 68.2(2) no
C15 Fe2 C11 . 3_876 139.3(2) no
C15 Fe2 C11 3_876 3_876 40.7(2) no
C14 Fe2 C11 3_876 3_876 68.1(2) no
C14 Fe2 C11 . 3_876 111.9(2) no
C12 Fe2 C11 . 3_876 139.5(2) no
C12 Fe2 C11 3_876 3_876 40.5(2) no
C11 Fe2 C11 . 3_876 180.0 no
C17 Si1 C11 . . 111.5(3) yes
C17 Si1 C1 . . 111.4(2) yes
C11 Si1 C1 . . 107.8(2) yes
C17 Si1 C16 . . 109.3(5) yes
C11 Si1 C16 . . 108.2(3) yes
C1 Si1 C16 . . 108.6(2) yes
C2 C1 C5 . . 105.9(3) no
C2 C1 Si1 . . 125.4(3) yes
C5 C1 Si1 . . 128.6(3) yes
C2 C1 Fe1 . . 69.2(2) no
C5 C1 Fe1 . . 68.6(2) no
Si1 C1 Fe1 . . 129.1(2) yes
C1 C2 C3 . . 108.9(4) no
C1 C2 Fe1 . . 70.1(2) no
C3 C2 Fe1 . . 69.1(2) no
C4 C3 C2 . . 107.9(4) no
C4 C3 Fe1 . . 69.9(3) no
C2 C3 Fe1 . . 69.9(2) no
C3 C4 C5 . . 108.5(4) no
C3 C4 Fe1 . . 70.0(3) no
C5 C4 Fe1 . . 69.6(2) no
C4 C5 C1 . . 108.8(4) no
C4 C5 Fe1 . . 69.6(3) no
C1 C5 Fe1 . . 70.4(2) no
C7 C6 C10 . . 110.1(11) no
C7 C6 Fe1 . . 71.5(5) no
C10 C6 Fe1 . . 70.5(5) no
C6 C7 C8 . . 110.9(10) no
C6 C7 Fe1 . . 71.3(6) no
C8 C7 Fe1 . . 70.7(4) no
C7 C8 C9 . . 107.3(8) no
C7 C8 Fe1 . . 69.8(4) no
C9 C8 Fe1 . . 69.1(3) no
C8 C9 C10 . . 106.0(7) no
C8 C9 Fe1 . . 70.6(3) no
C10 C9 Fe1 . . 69.9(3) no
C6 C10 C9 . . 105.8(8) no
C6 C10 Fe1 . . 69.6(4) no
C9 C10 Fe1 . . 68.6(3) no
C12 C11 C15 . . 104.8(4) no
C12 C11 Si1 . . 126.1(3) yes
C15 C11 Si1 . . 129.1(3) yes
C12 C11 Fe2 . . 69.2(2) yes
C15 C11 Fe2 . . 68.9(2) yes
Si1 C11 Fe2 . . 126.7(2) yes
C13 C12 C11 . . 109.1(6) no
C13 C12 Fe2 . . 69.6(3) no
C11 C12 Fe2 . . 70.3(2) no
C14 C13 C12 . . 108.6(6) no
C14 C13 Fe2 . . 70.9(4) no
C12 C13 Fe2 . . 70.3(3) no
C13 C14 C15 . . 108.8(6) no
C13 C14 Fe2 . . 70.2(4) no
C15 C14 Fe2 . . 69.7(3) no
C14 C15 C11 . . 108.7(5) no
C14 C15 Fe2 . . 70.1(3) no
C11 C15 Fe2 . . 70.4(2) no

loop_
_geom_bond_atom_site_label_1
_geom_bond_atom_site_label_2
_geom_bond_site_symmetry_2
_geom_bond_distance
_geom_bond_publ_flag
Fe1 C9 . 2.007(5) yes
Fe1 C6 . 2.013(8) yes
Fe1 C7 . 2.016(7) yes
Fe1 C10 . 2.025(6) yes
Fe1 C8 . 2.026(5) yes
Fe1 C5 . 2.028(4) yes
Fe1 C4 . 2.028(4) yes
Fe1 C3 . 2.029(4) yes
Fe1 C2 . 2.040(4) yes
Fe1 C1 . 2.051(4) yes
Fe2 C13 . 2.029(6) yes
Fe2 C13 3_876 2.029(6) yes
Fe2 C15 . 2.032(4) yes
Fe2 C15 3_876 2.032(4) yes
Fe2 C14 3_876 2.038(5) yes
Fe2 C14 . 2.038(5) yes
Fe2 C12 . 2.038(4) yes
Fe2 C12 3_876 2.038(4) yes
Fe2 C11 . 2.052(3) yes
Fe2 C11 3_876 2.052(3) yes
Si1 C17 . 1.838(6) yes
Si1 C11 . 1.843(4) yes
Si1 C1 . 1.858(3) yes
Si1 C16 . 1.867(6) yes
C1 C2 . 1.423(5) no
C1 C5 . 1.430(5) no
C2 C3 . 1.424(5) no
C3 C4 . 1.390(7) no
C4 C5 . 1.413(6) no
C6 C7 . 1.286(14) no
C6 C10 . 1.379(14) no
C7 C8 . 1.365(10) no
C8 C9 . 1.387(9) no
C9 C10 . 1.427(11) no
C11 C12 . 1.415(6) no
C11 C15 . 1.421(6) no
C12 C13 . 1.396(9) no
C13 C14 . 1.353(10) no
C14 C15 . 1.397(9) no

loop_
_geom_torsion_atom_site_label_1
_geom_torsion_atom_site_label_2
_geom_torsion_atom_site_label_3
_geom_torsion_atom_site_label_4
_geom_torsion
_geom_torsion_publ_flag
C2 C1 Si1 C11 16.8(4) no
C5 C1 Si1 C11 -166.8(4) no
C12 C11 Si1 C1 -90.0(3) no
C15 C11 Si1 C1 88.8(3) no
Fe1 C1 C11 Fe2 126.8(6) no
